data_7014513
loop_
_publ_author_name
'Knapp, Caroline M.'
'Large, Joseph S.'
'Rees, Nicholas H.'
'Goicoechea, Jose M.'

_publ_section_title
;
 A versatile salt-metathesis route to heteroatomic clusters derived
 from phosphorus and arsenic Zintl anions.
;
_journal_issue 3
_journal_name_full 'Dalton transactions (Cambridge, England : 2003)'
_journal_page_first 735
_journal_page_last 745
_journal_paper_doi 10.1039/c0dt00918k
_journal_volume 40
_journal_year 2011
_chemical_formula_moiety 'C24 H48 As7 K2 O12 Tl'
_chemical_formula_sum 'C24 H48 As7 K2 O12 Tl'
_chemical_formula_weight 1335.63
_chemical_name_common (K(18-crown-6))2(TlAs7)
_chemical_name_systematic
;
[K(18-crown-6)]2[TlAs7]
;
_space_group_IT_number 14
_symmetry_cell_setting monoclinic
_symmetry_space_group_name_Hall '-P 2ybc'
_symmetry_space_group_name_H-M 'P 1 21/c 1'
_atom_sites_solution_hydrogens geom
_atom_sites_solution_primary direct
_atom_sites_solution_secondary difmap
_audit_creation_method SHELXL-97
_cell_angle_alpha 90.00
_cell_angle_beta 107.8300(10)
_cell_angle_gamma 90.00
_cell_formula_units_Z 4
_cell_length_a 18.8701(3)
_cell_length_b 11.4835(3)
_cell_length_c 20.8037(3)
_cell_measurement_reflns_used 320176
_cell_measurement_temperature 150(2)
_cell_measurement_theta_max 27.485
_cell_measurement_theta_min 5.097
_cell_volume 4291.53(15)
_computing_cell_refinement
;
KappaCCD software "DENZO" (Otwinowski & Minor, 1996)
;
_computing_data_collection
;
KappaCCD software "Collect" (Nonius, 2000)
;
_computing_data_reduction
;
KappaCCD software "DENZO" (Otwinowski & Minor, 1996)
;
_computing_molecular_graphics 'WinGX (Farrugia, 2005)'
_computing_publication_material 'XCIF (Sheldrick, 2001)'
_computing_structure_refinement 'SHELXL-97 (Sheldrick, 1997)'
_computing_structure_solution 'SHELXS-97 (Sheldrick, 1990)'
_diffrn_ambient_temperature 150(2)
_diffrn_measured_fraction_theta_full 0.991
_diffrn_measured_fraction_theta_max 0.991
_diffrn_measurement_device_type 'Nonius KappaCCD'
_diffrn_measurement_method 'omega scans'
_diffrn_radiation_monochromator graphite
_diffrn_radiation_source 'fine-focus sealed tube'
_diffrn_radiation_type MoK\a
_diffrn_radiation_wavelength 0.71073
_diffrn_reflns_av_R_equivalents 0.0349
_diffrn_reflns_av_sigmaI/netI 0.0395
_diffrn_reflns_limit_h_max 22
_diffrn_reflns_limit_h_min -22
_diffrn_reflns_limit_k_max 13
_diffrn_reflns_limit_k_min -13
_diffrn_reflns_limit_l_max 24
_diffrn_reflns_limit_l_min -24
_diffrn_reflns_number 14444
_diffrn_reflns_theta_full 25.00
_diffrn_reflns_theta_max 25.00
_diffrn_reflns_theta_min 5.11
_exptl_absorpt_coefficient_mu 9.361
_exptl_absorpt_correction_T_max 0.6518
_exptl_absorpt_correction_T_min 0.1536
_exptl_absorpt_correction_type multi-scan
_exptl_absorpt_process_details 'DENZO/SCALEPACK (Otwinowski & Minor, 1997)'
_exptl_crystal_colour red
_exptl_crystal_density_diffrn 2.067
_exptl_crystal_density_method 'not measured'
_exptl_crystal_description plate
_exptl_crystal_F_000 2552
_exptl_crystal_size_max 0.32
_exptl_crystal_size_mid 0.26
_exptl_crystal_size_min 0.05
_refine_diff_density_max 1.812
_refine_diff_density_min -1.624
_refine_diff_density_rms 0.219
_refine_ls_extinction_method none
_refine_ls_goodness_of_fit_ref 1.125
_refine_ls_hydrogen_treatment constr
_refine_ls_matrix_type full
_refine_ls_number_parameters 554
_refine_ls_number_reflns 7489
_refine_ls_number_restraints 265
_refine_ls_restrained_S_all 1.113
_refine_ls_R_factor_all 0.0806
_refine_ls_R_factor_gt 0.0704
_refine_ls_shift/su_max 0.002
_refine_ls_shift/su_mean 0.000
_refine_ls_structure_factor_coef Fsqd
_refine_ls_weighting_details 'calc w=1/[\s^2^(Fo^2^)+(0.0661P)^2^+107.0257P] where P=(Fo^2^+2Fc^2^)/3'
_refine_ls_weighting_scheme calc
_refine_ls_wR_factor_gt 0.1869
_refine_ls_wR_factor_ref 0.1910
_reflns_number_gt 6461
_reflns_number_total 7489
_reflns_threshold_expression >2\s(I)
_cod_data_source_file C0DT00918K.TXT
_cod_data_source_block 4b
_cod_depositor_comments
;
The following automatic conversions were performed:
'_symmetry_cell_setting' value 'Monoclinic' changed to 'monoclinic'
according to '/home/saulius/struct/CIF-dictionaries/cif_core.dic'
dictionary named 'cif_core.dic' version 2.4.1 from 2010-06-29.

Automatic conversion script
Id: cif_fix_enum 1555 2011-01-17 13:19:09Z saulius 
;
_cod_original_sg_symbol_Hall '-P 2ybc '
_cod_original_sg_symbol_H-M P2(1)/c
_cod_database_code 7014513

loop_
_symmetry_equiv_pos_as_xyz
'x, y, z'
'-x, y+1/2, -z+1/2'
'-x, -y, -z'
'x, -y-1/2, z-1/2'

loop_
_atom_site_label
_atom_site_type_symbol
_atom_site_fract_x
_atom_site_fract_y
_atom_site_fract_z
_atom_site_U_iso_or_equiv
_atom_site_adp_type
_atom_site_occupancy
_atom_site_symmetry_multiplicity
_atom_site_calc_flag
_atom_site_refinement_flags
_atom_site_disorder_assembly
_atom_site_disorder_group
As11 As 0.20600(7) 0.71974(11) 0.25350(7) 0.0367(3) Uani 1 1 d . . .
As12 As 0.13883(7) 0.53768(12) 0.23146(7) 0.0429(3) Uani 1 1 d . . .
As13 As 0.32327(8) 0.65400(12) 0.24210(7) 0.0387(3) Uani 1 1 d . . .
As14 As 0.22957(8) 0.73364(13) 0.37116(7) 0.0433(3) Uani 1 1 d . . .
As15 As 0.21945(9) 0.41495(12) 0.31277(8) 0.0455(4) Uani 1 1 d . . .
As16 As 0.35149(8) 0.50012(14) 0.32199(7) 0.0460(4) Uani 1 1 d . . .
As17 As 0.28611(9) 0.55122(15) 0.40362(7) 0.0486(4) Uani 1 1 d . . .
Tl1 Tl 0.24899(4) 0.44381(5) 0.17273(3) 0.0533(2) Uani 1 1 d . . .
K1 K 0.09160(16) 0.5465(2) 0.40762(15) 0.0412(7) Uani 1 1 d . . .
K2 K 0.40528(17) 0.8487(3) 0.39622(15) 0.0448(7) Uani 1 1 d . . .
O11 O -0.0279(5) 0.4096(8) 0.3179(4) 0.042(2) Uani 1 1 d D . .
O12 O 0.0936(5) 0.2954(7) 0.4081(4) 0.041(2) Uani 1 1 d D . .
O13 O 0.1696(5) 0.4135(8) 0.5296(5) 0.048(2) Uani 1 1 d D . .
O14 O 0.1694(5) 0.6587(8) 0.5330(4) 0.045(2) Uani 1 1 d D . .
O15 O 0.0375(6) 0.7622(8) 0.4515(5) 0.049(2) Uani 1 1 d D . .
O16 O -0.0397(5) 0.6505(8) 0.3270(5) 0.045(2) Uani 1 1 d D . .
C101 C 0.0044(8) 0.3064(13) 0.3004(7) 0.050(4) Uani 1 1 d D . .
H10A H 0.0445 0.3273 0.2810 0.060 Uiso 1 1 calc R . .
H10B H -0.0338 0.2612 0.2664 0.060 Uiso 1 1 calc R . .
C102 C 0.0350(8) 0.2367(12) 0.3619(7) 0.049(3) Uani 1 1 d D . .
H10C H -0.0046 0.2206 0.3827 0.058 Uiso 1 1 calc R . .
H10D H 0.0531 0.1612 0.3500 0.058 Uiso 1 1 calc R . .
C103 C 0.1243(8) 0.2384(12) 0.4697(7) 0.047(3) Uani 1 1 d D . .
H10E H 0.1387 0.1581 0.4615 0.057 Uiso 1 1 calc R . .
H10F H 0.0869 0.2336 0.4941 0.057 Uiso 1 1 calc R . .
C104 C 0.1918(8) 0.3035(12) 0.5120(8) 0.051(4) Uani 1 1 d D . .
H10G H 0.2165 0.2586 0.5535 0.061 Uiso 1 1 calc R . .
H10H H 0.2277 0.3137 0.4864 0.061 Uiso 1 1 calc R . .
C105 C 0.2304(8) 0.4790(13) 0.5690(7) 0.050(4) Uani 1 1 d D . .
H10I H 0.2648 0.4960 0.5425 0.060 Uiso 1 1 calc R . .
H10J H 0.2581 0.4335 0.6094 0.060 Uiso 1 1 calc R . .
C106 C 0.2038(9) 0.5905(14) 0.5906(7) 0.053(4) Uani 1 1 d D . .
H10K H 0.1678 0.5739 0.6154 0.064 Uiso 1 1 calc R . .
H10L H 0.2463 0.6336 0.6211 0.064 Uiso 1 1 calc R . .
C107 C 0.1409(9) 0.7640(14) 0.5516(7) 0.055(4) Uani 1 1 d D . .
H10M H 0.1824 0.8129 0.5790 0.066 Uiso 1 1 calc R . .
H10N H 0.1076 0.7464 0.5789 0.066 Uiso 1 1 calc R . .
C108 C 0.0985(11) 0.8281(13) 0.4882(9) 0.067(5) Uani 1 1 d D . .
H10O H 0.0812 0.9040 0.5003 0.081 Uiso 1 1 calc R . .
H10P H 0.1316 0.8432 0.4603 0.081 Uiso 1 1 calc R . .
C109 C -0.0062(10) 0.8201(13) 0.3937(7) 0.062(5) Uani 1 1 d D . .
H10Q H 0.0248 0.8413 0.3647 0.074 Uiso 1 1 calc R . .
H10R H -0.0264 0.8927 0.4069 0.074 Uiso 1 1 calc R . .
C110 C -0.0691(9) 0.7427(15) 0.3551(7) 0.062(5) Uani 1 1 d D . .
H11A H -0.0957 0.7119 0.3857 0.075 Uiso 1 1 calc R . .
H11B H -0.1048 0.7878 0.3189 0.075 Uiso 1 1 calc R . .
C111 C -0.0976(8) 0.5803(13) 0.2829(8) 0.051(4) Uani 1 1 d D . .
H11C H -0.1253 0.6265 0.2430 0.061 Uiso 1 1 calc R . .
H11D H -0.1330 0.5556 0.3069 0.061 Uiso 1 1 calc R . .
C112 C -0.0647(9) 0.4767(13) 0.2611(7) 0.050(4) Uani 1 1 d D . .
H11E H -0.1044 0.4298 0.2295 0.060 Uiso 1 1 calc R . .
H11F H -0.0291 0.5012 0.2373 0.060 Uiso 1 1 calc R . .
O21 O 0.5374(10) 0.7244(16) 0.4680(9) 0.070(6) Uani 0.634(17) 1 d PD A 1
O22 O 0.5223(8) 0.8177(16) 0.3396(8) 0.069(6) Uani 0.634(17) 1 d PD A 1
O23 O 0.4205(9) 1.0020(16) 0.2931(8) 0.063(6) Uani 0.634(17) 1 d PD A 1
O24 O 0.3197(11) 1.0562(14) 0.3639(8) 0.061(5) Uani 0.634(17) 1 d PD A 1
O25 O 0.3462(9) 0.9702(13) 0.4945(8) 0.055(5) Uani 0.634(17) 1 d PD A 1
O26 O 0.4302(10) 0.7650(16) 0.5312(8) 0.072(6) Uani 0.634(17) 1 d PD A 1
C201 C 0.5756(15) 0.678(3) 0.4255(14) 0.079(12) Uani 0.634(17) 1 d PDU A 1
H20A H 0.5467 0.6125 0.3992 0.094 Uiso 0.634(17) 1 calc PR A 1
H20B H 0.6245 0.6477 0.4531 0.094 Uiso 0.634(17) 1 calc PR A 1
C202 C 0.5865(14) 0.766(3) 0.3796(17) 0.098(13) Uani 0.634(17) 1 d PD A 1
H20C H 0.6192 0.8277 0.4065 0.118 Uiso 0.634(17) 1 calc PR A 1
H20D H 0.6127 0.7305 0.3501 0.118 Uiso 0.634(17) 1 calc PR A 1
C203 C 0.5286(13) 0.894(2) 0.2901(13) 0.063(7) Uani 0.634(17) 1 d PDU A 1
H20E H 0.5512 0.8539 0.2592 0.075 Uiso 0.634(17) 1 calc PR A 1
H20F H 0.5616 0.9600 0.3114 0.075 Uiso 0.634(17) 1 calc PR A 1
C204 C 0.4532(16) 0.941(3) 0.2508(13) 0.070(10) Uani 0.634(17) 1 d PD A 1
H20G H 0.4582 0.9928 0.2146 0.084 Uiso 0.634(17) 1 calc PR A 1
H20H H 0.4205 0.8748 0.2293 0.084 Uiso 0.634(17) 1 calc PR A 1
C205 C 0.3493(13) 1.045(2) 0.2600(10) 0.074(7) Uani 0.634(17) 1 d PD A 1
H20I H 0.3153 0.9790 0.2421 0.089 Uiso 0.634(17) 1 calc PR A 1
H20J H 0.3513 1.0936 0.2213 0.089 Uiso 0.634(17) 1 calc PR A 1
C206 C 0.319(2) 1.115(3) 0.3051(13) 0.074(7) Uani 0.634(17) 1 d PD A 1
H20K H 0.3494 1.1871 0.3177 0.089 Uiso 0.634(17) 1 calc PR A 1
H20L H 0.2677 1.1383 0.2804 0.089 Uiso 0.634(17) 1 calc PR A 1
C207 C 0.2965(19) 1.118(2) 0.4114(13) 0.068(10) Uani 0.634(17) 1 d PD A 1
H20M H 0.2502 1.1617 0.3886 0.082 Uiso 0.634(17) 1 calc PR A 1
H20N H 0.3353 1.1755 0.4346 0.082 Uiso 0.634(17) 1 calc PR A 1
C208 C 0.2827(13) 1.035(2) 0.4623(12) 0.062(8) Uani 0.634(17) 1 d PD A 1
H20O H 0.2671 1.0793 0.4964 0.074 Uiso 0.634(17) 1 calc PR A 1
H20P H 0.2418 0.9814 0.4391 0.074 Uiso 0.634(17) 1 calc PR A 1
C209 C 0.3343(16) 0.891(2) 0.5417(12) 0.068(8) Uani 0.634(17) 1 d PD A 1
H20Q H 0.2943 0.8363 0.5184 0.081 Uiso 0.634(17) 1 calc PR A 1
H20R H 0.3177 0.9345 0.5757 0.081 Uiso 0.634(17) 1 calc PR A 1
C210 C 0.4030(18) 0.825(3) 0.5766(12) 0.085(11) Uani 0.634(17) 1 d PD A 1
H21A H 0.4416 0.8788 0.6033 0.102 Uiso 0.634(17) 1 calc PR A 1
H21B H 0.3918 0.7683 0.6083 0.102 Uiso 0.634(17) 1 calc PR A 1
C211 C 0.4965(17) 0.701(4) 0.5625(12) 0.100(17) Uani 0.634(17) 1 d PD A 1
H21C H 0.4872 0.6431 0.5944 0.120 Uiso 0.634(17) 1 calc PR A 1
H21D H 0.5364 0.7541 0.5881 0.120 Uiso 0.634(17) 1 calc PR A 1
C212 C 0.5197(19) 0.641(2) 0.5099(14) 0.082(10) Uani 0.634(17) 1 d PDU A 1
H21E H 0.5636 0.5911 0.5310 0.099 Uiso 0.634(17) 1 calc PR A 1
H21F H 0.4789 0.5901 0.4829 0.099 Uiso 0.634(17) 1 calc PR A 1
O1A O 0.537(2) 0.730(4) 0.385(2) 0.130(19) Uani 0.366(17) 1 d PDU A 2
O2A O 0.479(2) 0.909(3) 0.2922(17) 0.102(15) Uani 0.366(17) 1 d PDU A 2
O3A O 0.359(2) 1.041(4) 0.3092(17) 0.118(17) Uani 0.366(17) 1 d PDU A 2
O4A O 0.334(2) 1.041(3) 0.4342(15) 0.120(18) Uani 0.366(17) 1 d PDU A 2
O5A O 0.398(2) 0.869(3) 0.5285(15) 0.106(16) Uani 0.366(17) 1 d PDU A 2
O6A O 0.5034(16) 0.716(3) 0.5040(16) 0.088(13) Uani 0.366(17) 1 d PD A 2
C1A C 0.562(3) 0.744(6) 0.329(3) 0.130(19) Uani 0.366(17) 1 d PD A 2
H1A1 H 0.5683 0.6666 0.3107 0.155 Uiso 0.366(17) 1 calc PR A 2
H1A2 H 0.6114 0.7825 0.3433 0.155 Uiso 0.366(17) 1 calc PR A 2
C2A C 0.513(4) 0.813(5) 0.275(2) 0.13(3) Uani 0.366(17) 1 d PDU A 2
H2A1 H 0.5412 0.8383 0.2450 0.153 Uiso 0.366(17) 1 calc PR A 2
H2A2 H 0.4728 0.7603 0.2485 0.153 Uiso 0.366(17) 1 calc PR A 2
C3A C 0.435(4) 0.980(6) 0.242(2) 0.14(4) Uani 0.366(17) 1 d PDU A 2
H3A1 H 0.3941 0.9327 0.2120 0.168 Uiso 0.366(17) 1 calc PR A 2
H3A2 H 0.4652 1.0103 0.2140 0.168 Uiso 0.366(17) 1 calc PR A 2
C4A C 0.403(3) 1.080(4) 0.270(3) 0.13(3) Uani 0.366(17) 1 d PDU A 2
H4A1 H 0.4438 1.1290 0.2982 0.155 Uiso 0.366(17) 1 calc PR A 2
H4A2 H 0.3721 1.1284 0.2325 0.155 Uiso 0.366(17) 1 calc PR A 2
C5A C 0.309(3) 1.119(5) 0.322(3) 0.079(19) Uani 0.366(17) 1 d PDU A 2
H5A1 H 0.2663 1.1284 0.2808 0.095 Uiso 0.366(17) 1 calc PR A 2
H5A2 H 0.3337 1.1959 0.3329 0.095 Uiso 0.366(17) 1 calc PR A 2
C6A C 0.280(2) 1.087(5) 0.378(2) 0.09(2) Uani 0.366(17) 1 d PDU A 2
H6A1 H 0.2575 1.1565 0.3924 0.112 Uiso 0.366(17) 1 calc PR A 2
H6A2 H 0.2397 1.0283 0.3616 0.112 Uiso 0.366(17) 1 calc PR A 2
C7A C 0.314(3) 1.029(5) 0.494(2) 0.120(18) Uani 0.366(17) 1 d PD A 2
H7A1 H 0.2704 0.9768 0.4851 0.144 Uiso 0.366(17) 1 calc PR A 2
H7A2 H 0.3008 1.1055 0.5081 0.144 Uiso 0.366(17) 1 calc PR A 2
C8A C 0.379(3) 0.978(4) 0.5480(19) 0.13(3) Uani 0.366(17) 1 d PDU A 2
H8A1 H 0.4224 1.0309 0.5569 0.156 Uiso 0.366(17) 1 calc PR A 2
H8A2 H 0.3658 0.9695 0.5902 0.156 Uiso 0.366(17) 1 calc PR A 2
C9A C 0.453(3) 0.813(5) 0.5807(19) 0.11(3) Uani 0.366(17) 1 d PDU A 2
H9A1 H 0.4334 0.7991 0.6192 0.132 Uiso 0.366(17) 1 calc PR A 2
H9A2 H 0.4973 0.8638 0.5967 0.132 Uiso 0.366(17) 1 calc PR A 2
C10A C 0.475(4) 0.700(4) 0.557(3) 0.088(13) Uani 0.366(17) 1 d PDU A 2
H10S H 0.5127 0.6610 0.5949 0.105 Uiso 0.366(17) 1 calc PR A 2
H10T H 0.4308 0.6478 0.5425 0.105 Uiso 0.366(17) 1 calc PR A 2
C11A C 0.517(5) 0.613(3) 0.472(3) 0.18(5) Uani 0.366(17) 1 d PDU A 2
H11G H 0.4698 0.5801 0.4430 0.215 Uiso 0.366(17) 1 calc PR A 2
H11H H 0.5420 0.5545 0.5061 0.215 Uiso 0.366(17) 1 calc PR A 2
C12A C 0.566(5) 0.640(6) 0.430(3) 0.15(5) Uani 0.366(17) 1 d PDU A 2
H12A H 0.6158 0.6610 0.4591 0.180 Uiso 0.366(17) 1 calc PR A 2
H12B H 0.5705 0.5692 0.4038 0.180 Uiso 0.366(17) 1 calc PR A 2

loop_
_atom_site_aniso_label
_atom_site_aniso_U_11
_atom_site_aniso_U_22
_atom_site_aniso_U_33
_atom_site_aniso_U_23
_atom_site_aniso_U_13
_atom_site_aniso_U_12
As11 0.0418(7) 0.0277(6) 0.0402(7) 0.0064(5) 0.0118(6) 0.0031(5)
As12 0.0324(7) 0.0393(7) 0.0518(8) -0.0073(6) 0.0052(6) -0.0056(6)
As13 0.0410(7) 0.0384(7) 0.0414(7) -0.0022(6) 0.0197(6) -0.0086(6)
As14 0.0474(8) 0.0420(8) 0.0440(8) -0.0114(6) 0.0192(6) -0.0046(6)
As15 0.0581(9) 0.0278(7) 0.0587(9) 0.0081(6) 0.0302(7) 0.0025(6)
As16 0.0364(7) 0.0575(9) 0.0430(7) 0.0080(7) 0.0106(6) 0.0170(7)
As17 0.0470(8) 0.0655(10) 0.0322(7) 0.0122(7) 0.0107(6) 0.0120(7)
Tl1 0.0666(4) 0.0475(3) 0.0518(4) -0.0182(3) 0.0271(3) -0.0139(3)
K1 0.0385(15) 0.0339(14) 0.0463(16) 0.0006(12) 0.0055(12) 0.0056(12)
K2 0.0399(16) 0.0471(17) 0.0458(16) 0.0016(14) 0.0107(13) 0.0043(13)
O11 0.042(5) 0.042(5) 0.039(5) 0.004(4) 0.009(4) -0.001(4)
O12 0.049(5) 0.035(5) 0.039(5) 0.005(4) 0.015(4) 0.002(4)
O13 0.050(6) 0.047(6) 0.038(5) -0.001(4) 0.002(4) 0.012(5)
O14 0.057(6) 0.043(5) 0.036(5) -0.006(4) 0.015(4) 0.008(5)
O15 0.068(7) 0.040(5) 0.044(5) 0.008(4) 0.021(5) 0.019(5)
O16 0.039(5) 0.048(6) 0.048(5) 0.010(4) 0.010(4) 0.015(4)
C101 0.053(9) 0.049(8) 0.053(8) -0.016(7) 0.025(7) -0.017(7)
C102 0.055(9) 0.034(7) 0.056(9) -0.006(6) 0.016(7) -0.006(6)
C103 0.062(9) 0.034(7) 0.052(8) 0.004(6) 0.026(7) 0.001(7)
C104 0.055(9) 0.040(8) 0.059(9) 0.012(7) 0.019(7) 0.013(7)
C105 0.046(8) 0.058(9) 0.042(7) 0.006(7) 0.007(6) 0.012(7)
C106 0.064(10) 0.062(10) 0.030(7) -0.009(7) 0.008(7) 0.010(8)
C107 0.063(10) 0.058(10) 0.044(8) -0.020(7) 0.015(7) -0.002(8)
C108 0.101(14) 0.038(8) 0.072(11) -0.011(8) 0.042(11) 0.009(9)
C109 0.096(13) 0.047(9) 0.038(8) 0.011(7) 0.014(8) 0.027(9)
C110 0.071(11) 0.074(11) 0.041(8) 0.014(8) 0.016(8) 0.048(10)
C111 0.047(8) 0.055(9) 0.051(8) 0.019(7) 0.015(7) 0.003(7)
C112 0.051(8) 0.056(9) 0.042(8) 0.006(7) 0.013(7) 0.002(7)
O21 0.052(12) 0.072(14) 0.092(15) -0.004(11) 0.029(11) 0.013(10)
O22 0.032(9) 0.092(15) 0.085(14) -0.020(12) 0.021(9) -0.020(10)
O23 0.068(12) 0.086(14) 0.043(10) 0.007(10) 0.030(9) -0.022(11)
O24 0.089(15) 0.046(11) 0.056(11) 0.008(9) 0.033(10) 0.010(10)
O25 0.059(11) 0.044(10) 0.062(11) -0.007(8) 0.018(9) 0.012(8)
O26 0.080(14) 0.064(13) 0.061(12) 0.005(10) 0.007(10) 0.031(11)
C201 0.020(13) 0.11(3) 0.09(3) -0.02(2) -0.003(15) 0.020(16)
C202 0.06(2) 0.13(4) 0.12(3) -0.01(3) 0.05(2) 0.01(2)
C203 0.068(14) 0.070(14) 0.072(14) 0.004(12) 0.054(12) -0.005(12)
C204 0.08(3) 0.07(2) 0.052(18) 0.004(16) 0.006(17) -0.019(18)
C205 0.097(18) 0.061(14) 0.055(13) -0.006(10) 0.012(13) -0.028(13)
C206 0.097(18) 0.061(14) 0.055(13) -0.006(10) 0.012(13) -0.028(13)
C207 0.07(2) 0.045(18) 0.07(2) -0.015(15) 0.002(17) 0.024(15)
C208 0.058(16) 0.069(19) 0.065(17) -0.032(15) 0.029(14) 0.003(14)
C209 0.11(2) 0.065(18) 0.042(13) -0.001(13) 0.046(16) 0.020(17)
C210 0.10(3) 0.12(3) 0.041(16) 0.009(18) 0.030(17) 0.00(2)
C211 0.07(3) 0.17(4) 0.048(18) 0.02(2) -0.007(17) 0.04(3)
C212 0.075(16) 0.086(17) 0.073(16) 0.024(14) 0.003(13) 0.028(14)
O1A 0.05(2) 0.17(4) 0.17(5) -0.04(4) 0.03(3) -0.02(3)
O2A 0.11(2) 0.09(2) 0.11(2) -0.011(17) 0.043(17) -0.032(17)
O3A 0.12(2) 0.11(2) 0.12(2) 0.014(18) 0.025(17) -0.001(17)
O4A 0.15(4) 0.07(2) 0.11(3) -0.04(2) -0.01(3) 0.03(2)
O5A 0.17(5) 0.05(2) 0.11(3) -0.01(2) 0.06(3) 0.01(3)
O6A 0.037(18) 0.08(2) 0.12(4) 0.01(2) -0.020(16) 0.018(16)
C1A 0.05(2) 0.17(4) 0.17(5) -0.04(4) 0.03(3) -0.02(3)
C2A 0.13(3) 0.13(3) 0.13(3) -0.016(19) 0.05(2) -0.006(19)
C3A 0.07(4) 0.23(10) 0.12(6) 0.05(6) 0.04(4) -0.01(6)
C4A 0.18(7) 0.14(6) 0.04(3) 0.03(4) 0.00(4) -0.05(6)
C5A 0.09(2) 0.06(2) 0.08(2) 0.018(18) 0.006(17) -0.002(17)
C6A 0.11(5) 0.05(3) 0.12(6) 0.00(4) 0.02(5) 0.03(3)
C7A 0.15(4) 0.07(2) 0.11(3) -0.04(2) -0.01(3) 0.03(2)
C8A 0.12(5) 0.21(8) 0.09(4) -0.07(5) 0.06(4) -0.02(5)
C9A 0.06(4) 0.15(6) 0.10(5) -0.01(5) 0.00(4) 0.01(4)
C10A 0.037(18) 0.08(2) 0.12(4) 0.01(2) -0.020(16) 0.018(16)
C11A 0.10(6) 0.16(7) 0.22(9) -0.07(7) -0.03(6) 0.04(6)
C12A 0.14(8) 0.20(9) 0.14(8) -0.02(6) 0.10(6) 0.02(7)

loop_
_atom_type_symbol
_atom_type_description
_atom_type_scat_dispersion_real
_atom_type_scat_dispersion_imag
_atom_type_scat_source
C C 0.0033 0.0016 'International Tables Vol C Tables 4.2.6.8 and 6.1.1.4'
H H 0.0000 0.0000 'International Tables Vol C Tables 4.2.6.8 and 6.1.1.4'
O O 0.0106 0.0060 'International Tables Vol C Tables 4.2.6.8 and 6.1.1.4'
K K 0.2009 0.2494 'International Tables Vol C Tables 4.2.6.8 and 6.1.1.4'
As As 0.0499 2.0058 'International Tables Vol C Tables 4.2.6.8 and 6.1.1.4'
Tl Tl -2.8358 9.6688 'International Tables Vol C Tables 4.2.6.8 and 6.1.1.4'

loop_
_geom_angle_atom_site_label_1
_geom_angle_atom_site_label_2
_geom_angle_atom_site_label_3
_geom_angle
_geom_angle_site_symmetry_1
_geom_angle_site_symmetry_3
_geom_angle_publ_flag
As14 As11 As12 100.20(7) . . ?
As14 As11 As13 103.64(7) . . ?
As12 As11 As13 98.86(7) . . ?
As15 As12 As11 101.24(7) . . ?
As15 As12 Tl1 72.23(5) . . ?
As11 As12 Tl1 89.97(6) . . ?
As16 As13 As11 100.36(7) . . ?
As16 As13 Tl1 72.74(5) . . ?
As11 As13 Tl1 89.50(5) . . ?
As16 As13 K2 84.36(7) . . ?
As11 As13 K2 83.27(7) . . ?
Tl1 As13 K2 154.35(7) . . ?
As17 As14 As11 99.36(7) . . ?
As17 As14 K2 88.13(8) . . ?
As11 As14 K2 92.85(8) . . ?
As17 As14 K1 72.80(7) . . ?
As11 As14 K1 104.93(7) . . ?
K2 As14 K1 155.60(8) . . ?
As12 As15 As17 103.56(7) . . ?
As12 As15 As16 102.61(7) . . ?
As17 As15 As16 57.40(6) . . ?
As12 As15 Tl1 62.11(5) . . ?
As17 As15 Tl1 116.55(6) . . ?
As16 As15 Tl1 66.15(5) . . ?
As12 As15 K1 76.50(7) . . ?
As17 As15 K1 67.31(6) . . ?
As16 As15 K1 122.94(7) . . ?
Tl1 As15 K1 138.37(6) . . ?
As13 As16 As17 104.71(7) . . ?
As13 As16 As15 102.80(7) . . ?
As17 As16 As15 58.25(6) . . ?
As13 As16 Tl1 61.88(5) . . ?
As17 As16 Tl1 116.06(6) . . ?
As15 As16 Tl1 64.77(5) . . ?
As14 As17 As16 107.08(7) . . ?
As14 As17 As15 105.27(7) . . ?
As16 As17 As15 64.36(6) . . ?
As14 As17 K1 69.74(7) . . ?
As16 As17 K1 136.41(8) . . ?
As15 As17 K1 74.48(7) . . ?
As12 Tl1 As13 77.58(4) . . ?
As12 Tl1 As15 45.66(4) . . ?
As13 Tl1 As15 79.91(4) . . ?
As12 Tl1 As16 79.31(4) . . ?
As13 Tl1 As16 45.39(4) . . ?
As15 Tl1 As16 49.08(4) . . ?
O16 K1 O14 117.7(3) . . ?
O16 K1 O12 115.9(3) . . ?
O14 K1 O12 116.3(3) . . ?
O16 K1 O11 58.4(3) . . ?
O14 K1 O11 154.7(3) . . ?
O12 K1 O11 57.9(3) . . ?
O16 K1 O15 59.8(3) . . ?
O14 K1 O15 57.9(3) . . ?
O12 K1 O15 148.2(3) . . ?
O11 K1 O15 112.4(3) . . ?
O16 K1 O13 148.9(3) . . ?
O14 K1 O13 57.9(3) . . ?
O12 K1 O13 58.4(3) . . ?
O11 K1 O13 111.0(3) . . ?
O15 K1 O13 107.5(3) . . ?
O16 K1 As14 100.5(2) . . ?
O14 K1 As14 74.0(2) . . ?
O12 K1 As14 125.7(2) . . ?
O11 K1 As14 130.6(2) . . ?
O15 K1 As14 84.5(2) . . ?
O13 K1 As14 106.6(2) . . ?
O16 K1 As17 133.1(2) . . ?
O14 K1 As17 77.3(2) . . ?
O12 K1 As17 90.1(2) . . ?
O11 K1 As17 125.0(2) . . ?
O15 K1 As17 115.9(2) . . ?
O13 K1 As17 77.8(2) . . ?
As14 K1 As17 37.46(5) . . ?
O16 K1 As15 116.0(2) . . ?
O14 K1 As15 114.4(2) . . ?
O12 K1 As15 66.48(19) . . ?
O11 K1 As15 86.8(2) . . ?
O15 K1 As15 145.3(2) . . ?
O13 K1 As15 90.7(2) . . ?
As14 K1 As15 61.61(6) . . ?
As17 K1 As15 38.22(5) . . ?
O5A K2 O3A 117.7(9) . . ?
O5A K2 O22 134.2(9) . . ?
O3A K2 O22 87.7(8) . . ?
O5A K2 O4A 59.3(6) . . ?
O3A K2 O4A 59.0(7) . . ?
O22 K2 O4A 135.6(9) . . ?
O5A K2 O24 88.1(6) . . ?
O3A K2 O24 31.7(7) . . ?
O22 K2 O24 117.9(5) . . ?
O4A K2 O24 28.9(6) . . ?
O5A K2 O6A 59.4(7) . . ?
O3A K2 O6A 156.4(12) . . ?
O22 K2 O6A 81.9(7) . . ?
O4A K2 O6A 116.4(8) . . ?
O24 K2 O6A 144.5(7) . . ?
O5A K2 O23 136.9(8) . . ?
O3A K2 O23 28.1(7) . . ?
O22 K2 O23 59.6(4) . . ?
O4A K2 O23 83.9(8) . . ?
O24 K2 O23 59.1(4) . . ?
O6A K2 O23 136.4(8) . . ?
O5A K2 O21 79.9(7) . . ?
O3A K2 O21 140.8(10) . . ?
O22 K2 O21 59.2(4) . . ?
O4A K2 O21 131.1(8) . . ?
O24 K2 O21 151.9(6) . . ?
O6A K2 O21 22.7(7) . . ?
O23 K2 O21 115.3(5) . . ?
O5A K2 O26 27.2(6) . . ?
O3A K2 O26 144.8(8) . . ?
O22 K2 O26 116.8(5) . . ?
O4A K2 O26 86.4(7) . . ?
O24 K2 O26 115.1(4) . . ?
O6A K2 O26 35.3(6) . . ?
O23 K2 O26 156.6(6) . . ?
O21 K2 O26 57.8(4) . . ?
O5A K2 O1A 114.7(9) . . ?
O3A K2 O1A 114.8(9) . . ?
O22 K2 O1A 27.1(8) . . ?
O4A K2 O1A 151.8(13) . . ?
O24 K2 O1A 144.3(9) . . ?
O6A K2 O1A 56.7(7) . . ?
O23 K2 O1A 86.7(8) . . ?
O21 K2 O1A 34.9(7) . . ?
O26 K2 O1A 92.0(8) . . ?
O5A K2 O25 30.9(5) . . ?
O3A K2 O25 88.0(8) . . ?
O22 K2 O25 148.7(5) . . ?
O4A K2 O25 29.0(7) . . ?
O24 K2 O25 57.4(4) . . ?
O6A K2 O25 90.0(7) . . ?
O23 K2 O25 111.9(5) . . ?
O21 K2 O25 109.0(5) . . ?
O26 K2 O25 57.7(4) . . ?
O1A K2 O25 142.1(9) . . ?
O5A K2 O2A 149.5(12) . . ?
O3A K2 O2A 58.5(7) . . ?
O22 K2 O2A 29.6(7) . . ?
O4A K2 O2A 112.9(9) . . ?
O24 K2 O2A 89.6(8) . . ?
O6A K2 O2A 110.8(8) . . ?
O23 K2 O2A 30.5(7) . . ?
O21 K2 O2A 88.1(8) . . ?
O26 K2 O2A 144.3(9) . . ?
O1A K2 O2A 56.6(7) . . ?
O25 K2 O2A 138.4(8) . . ?
C112 O11 C101 112.4(10) . . ?
C112 O11 K1 109.3(8) . . ?
C101 O11 K1 107.7(7) . . ?
C102 O12 C103 115.1(10) . . ?
C102 O12 K1 118.3(7) . . ?
C103 O12 K1 118.2(7) . . ?
C105 O13 C104 112.1(10) . . ?
C105 O13 K1 109.2(8) . . ?
C104 O13 K1 110.6(8) . . ?
C106 O14 C107 110.7(10) . . ?
C106 O14 K1 119.7(8) . . ?
C107 O14 K1 119.8(8) . . ?
C108 O15 C109 112.5(12) . . ?
C108 O15 K1 108.8(8) . . ?
C109 O15 K1 107.7(8) . . ?
C110 O16 C111 111.7(11) . . ?
C110 O16 K1 117.5(8) . . ?
C111 O16 K1 120.2(7) . . ?
O11 C101 C102 108.4(11) . . ?
O11 C101 H10A 110.0 . . ?
C102 C101 H10A 110.0 . . ?
O11 C101 H10B 110.0 . . ?
C102 C101 H10B 110.0 . . ?
H10A C101 H10B 108.4 . . ?
O12 C102 C101 110.7(11) . . ?
O12 C102 H10C 109.5 . . ?
C101 C102 H10C 109.5 . . ?
O12 C102 H10D 109.5 . . ?
C101 C102 H10D 109.5 . . ?
H10C C102 H10D 108.1 . . ?
O12 C103 C104 110.0(11) . . ?
O12 C103 H10E 109.7 . . ?
C104 C103 H10E 109.7 . . ?
O12 C103 H10F 109.7 . . ?
C104 C103 H10F 109.7 . . ?
H10E C103 H10F 108.2 . . ?
O13 C104 C103 109.3(11) . . ?
O13 C104 H10G 109.8 . . ?
C103 C104 H10G 109.8 . . ?
O13 C104 H10H 109.8 . . ?
C103 C104 H10H 109.8 . . ?
H10G C104 H10H 108.3 . . ?
O13 C105 C106 110.1(11) . . ?
O13 C105 H10I 109.6 . . ?
C106 C105 H10I 109.6 . . ?
O13 C105 H10J 109.6 . . ?
C106 C105 H10J 109.6 . . ?
H10I C105 H10J 108.2 . . ?
O14 C106 C105 109.3(11) . . ?
O14 C106 H10K 109.8 . . ?
C105 C106 H10K 109.8 . . ?
O14 C106 H10L 109.8 . . ?
C105 C106 H10L 109.8 . . ?
H10K C106 H10L 108.3 . . ?
O14 C107 C108 108.7(11) . . ?
O14 C107 H10M 109.9 . . ?
C108 C107 H10M 109.9 . . ?
O14 C107 H10N 109.9 . . ?
C108 C107 H10N 109.9 . . ?
H10M C107 H10N 108.3 . . ?
O15 C108 C107 110.0(13) . . ?
O15 C108 H10O 109.7 . . ?
C107 C108 H10O 109.7 . . ?
O15 C108 H10P 109.7 . . ?
C107 C108 H10P 109.7 . . ?
H10O C108 H10P 108.2 . . ?
O15 C109 C110 109.8(12) . . ?
O15 C109 H10Q 109.7 . . ?
C110 C109 H10Q 109.7 . . ?
O15 C109 H10R 109.7 . . ?
C110 C109 H10R 109.7 . . ?
H10Q C109 H10R 108.2 . . ?
O16 C110 C109 108.8(12) . . ?
O16 C110 H11A 109.9 . . ?
C109 C110 H11A 109.9 . . ?
O16 C110 H11B 109.9 . . ?
C109 C110 H11B 109.9 . . ?
H11A C110 H11B 108.3 . . ?
O16 C111 C112 109.8(11) . . ?
O16 C111 H11C 109.7 . . ?
C112 C111 H11C 109.7 . . ?
O16 C111 H11D 109.7 . . ?
C112 C111 H11D 109.7 . . ?
H11C C111 H11D 108.2 . . ?
O11 C112 C111 109.3(12) . . ?
O11 C112 H11E 109.8 . . ?
C111 C112 H11E 109.8 . . ?
O11 C112 H11F 109.8 . . ?
C111 C112 H11F 109.8 . . ?
H11E C112 H11F 108.3 . . ?
C212 O21 C201 113.3(19) . . ?
C212 O21 K2 109.3(15) . . ?
C201 O21 K2 113.1(13) . . ?
C202 O22 C203 117.6(17) . . ?
C202 O22 K2 117.2(14) . . ?
C203 O22 K2 119.0(12) . . ?
C205 O23 C204 114.0(16) . . ?
C205 O23 K2 106.5(12) . . ?
C204 O23 K2 108.9(16) . . ?
C207 O24 C206 117.0(17) . . ?
C207 O24 K2 122.8(12) . . ?
C206 O24 K2 117.6(13) . . ?
C208 O25 C209 112.6(17) . . ?
C208 O25 K2 111.7(12) . . ?
C209 O25 K2 110.7(12) . . ?
C210 O26 C211 113.7(18) . . ?
C210 O26 K2 121.2(13) . . ?
C211 O26 K2 118.5(13) . . ?
O21 C201 C202 111(2) . . ?
O21 C201 H20A 109.5 . . ?
C202 C201 H20A 109.5 . . ?
O21 C201 H20B 109.5 . . ?
C202 C201 H20B 109.5 . . ?
H20A C201 H20B 108.1 . . ?
O22 C202 C201 115(2) . . ?
O22 C202 H20C 108.5 . . ?
C201 C202 H20C 108.5 . . ?
O22 C202 H20D 108.5 . . ?
C201 C202 H20D 108.5 . . ?
H20C C202 H20D 107.5 . . ?
O22 C203 C204 110.2(19) . . ?
O22 C203 H20E 109.6 . . ?
C204 C203 H20E 109.6 . . ?
O22 C203 H20F 109.6 . . ?
C204 C203 H20F 109.6 . . ?
H20E C203 H20F 108.1 . . ?
O23 C204 C203 111.0(19) . . ?
O23 C204 H20G 109.4 . . ?
C203 C204 H20G 109.4 . . ?
O23 C204 H20H 109.4 . . ?
C203 C204 H20H 109.4 . . ?
H20G C204 H20H 108.0 . . ?
O23 C205 C206 112(2) . . ?
O23 C205 K2 51.1(10) . . ?
C206 C205 K2 85.2(13) . . ?
O23 C205 H20I 109.2 . . ?
C206 C205 H20I 109.2 . . ?
K2 C205 H20I 79.2 . . ?
O23 C205 H20J 109.2 . . ?
C206 C205 H20J 109.2 . . ?
K2 C205 H20J 159.8 . . ?
H20I C205 H20J 107.9 . . ?
O24 C206 C205 113(2) . . ?
O24 C206 H20K 108.9 . . ?
C205 C206 H20K 108.9 . . ?
O24 C206 H20L 108.9 . . ?
C205 C206 H20L 108.9 . . ?
H20K C206 H20L 107.8 . . ?
O24 C207 C208 109.2(18) . . ?
O24 C207 H20M 109.8 . . ?
C208 C207 H20M 109.8 . . ?
O24 C207 H20N 109.8 . . ?
C208 C207 H20N 109.8 . . ?
H20M C207 H20N 108.3 . . ?
O25 C208 C207 111.7(18) . . ?
O25 C208 H20O 109.3 . . ?
C207 C208 H20O 109.3 . . ?
O25 C208 H20P 109.3 . . ?
C207 C208 H20P 109.3 . . ?
H20O C208 H20P 107.9 . . ?
O25 C209 C210 112(2) . . ?
O25 C209 H20Q 109.2 . . ?
C210 C209 H20Q 109.2 . . ?
O25 C209 H20R 109.2 . . ?
C210 C209 H20R 109.2 . . ?
H20Q C209 H20R 107.9 . . ?
O26 C210 C209 111.8(19) . . ?
O26 C210 H21A 109.3 . . ?
C209 C210 H21A 109.3 . . ?
O26 C210 H21B 109.3 . . ?
C209 C210 H21B 109.3 . . ?
H21A C210 H21B 107.9 . . ?
O26 C211 C212 108.9(19) . . ?
O26 C211 H21C 109.9 . . ?
C212 C211 H21C 109.9 . . ?
O26 C211 H21D 109.9 . . ?
C212 C211 H21D 109.9 . . ?
H21C C211 H21D 108.3 . . ?
O21 C212 C211 109(2) . . ?
O21 C212 H21E 109.9 . . ?
C211 C212 H21E 109.9 . . ?
O21 C212 H21F 109.9 . . ?
C211 C212 H21F 109.9 . . ?
H21E C212 H21F 108.3 . . ?
C12A O1A C1A 119(2) . . ?
C12A O1A K2 118(2) . . ?
C1A O1A K2 122.0(18) . . ?
C2A O2A C3A 120(3) . . ?
C2A O2A K2 111(3) . . ?
C3A O2A K2 112(3) . . ?
C5A O3A C4A 118(3) . . ?
C5A O3A K2 118.5(16) . . ?
C4A O3A K2 120.1(19) . . ?
C6A O4A C7A 117(2) . . ?
C6A O4A K2 110(2) . . ?
C7A O4A K2 116(2) . . ?
C8A O5A C9A 112(2) . . ?
C8A O5A K2 117(2) . . ?
C9A O5A K2 118(2) . . ?
C10A O6A C11A 116(3) . . ?
C10A O6A K2 113(2) . . ?
C11A O6A K2 104(3) . . ?
O1A C1A C2A 114(3) . . ?
O1A C1A H1A1 108.8 . . ?
C2A C1A H1A1 108.8 . . ?
O1A C1A H1A2 108.8 . . ?
C2A C1A H1A2 108.8 . . ?
H1A1 C1A H1A2 107.7 . . ?
O2A C2A C1A 118(3) . . ?
O2A C2A H2A1 107.7 . . ?
C1A C2A H2A1 107.7 . . ?
O2A C2A H2A2 107.7 . . ?
C1A C2A H2A2 107.7 . . ?
H2A1 C2A H2A2 107.1 . . ?
O2A C3A C4A 112(3) . . ?
O2A C3A H3A1 109.2 . . ?
C4A C3A H3A1 109.2 . . ?
O2A C3A H3A2 109.2 . . ?
C4A C3A H3A2 109.2 . . ?
H3A1 C3A H3A2 107.9 . . ?
O3A C4A C3A 111(3) . . ?
O3A C4A H4A1 109.4 . . ?
C3A C4A H4A1 109.4 . . ?
O3A C4A H4A2 109.4 . . ?
C3A C4A H4A2 109.4 . . ?
H4A1 C4A H4A2 108.0 . . ?
O3A C5A C6A 115(3) . . ?
O3A C5A H5A1 108.4 . . ?
C6A C5A H5A1 108.4 . . ?
O3A C5A H5A2 108.4 . . ?
C6A C5A H5A2 108.4 . . ?
H5A1 C5A H5A2 107.5 . . ?
O4A C6A C5A 113(3) . . ?
O4A C6A H6A1 108.9 . . ?
C5A C6A H6A1 108.9 . . ?
O4A C6A H6A2 108.9 . . ?
C5A C6A H6A2 108.9 . . ?
H6A1 C6A H6A2 107.7 . . ?
O4A C7A C8A 109(3) . . ?
O4A C7A H7A1 109.9 . . ?
C8A C7A H7A1 109.9 . . ?
O4A C7A H7A2 109.9 . . ?
C8A C7A H7A2 109.9 . . ?
H7A1 C7A H7A2 108.3 . . ?
O5A C8A C7A 111(3) . . ?
O5A C8A H8A1 109.5 . . ?
C7A C8A H8A1 109.5 . . ?
O5A C8A H8A2 109.5 . . ?
C7A C8A H8A2 109.5 . . ?
H8A1 C8A H8A2 108.1 . . ?
O5A C9A C10A 111(3) . . ?
O5A C9A H9A1 109.4 . . ?
C10A C9A H9A1 109.4 . . ?
O5A C9A H9A2 109.4 . . ?
C10A C9A H9A2 109.4 . . ?
H9A1 C9A H9A2 108.0 . . ?
O6A C10A C9A 111(3) . . ?
O6A C10A H10S 109.5 . . ?
C9A C10A H10S 109.5 . . ?
O6A C10A H10T 109.5 . . ?
C9A C10A H10T 109.5 . . ?
H10S C10A H10T 108.1 . . ?
O6A C11A C12A 110(3) . . ?
O6A C11A H11G 109.6 . . ?
C12A C11A H11G 109.6 . . ?
O6A C11A H11H 109.6 . . ?
C12A C11A H11H 109.6 . . ?
H11G C11A H11H 108.1 . . ?
O1A C12A C11A 111(3) . . ?
O1A C12A H12A 109.3 . . ?
C11A C12A H12A 109.3 . . ?
O1A C12A H12B 109.3 . . ?
C11A C12A H12B 109.3 . . ?
H12A C12A H12B 108.0 . . ?

loop_
_geom_bond_atom_site_label_1
_geom_bond_atom_site_label_2
_geom_bond_distance
_geom_bond_site_symmetry_2
_geom_bond_publ_flag
As11 As14 2.3556(19) . ?
As11 As12 2.4149(19) . ?
As11 As13 2.4176(19) . ?
As12 As15 2.363(2) . ?
As12 Tl1 2.9209(16) . ?
As13 As16 2.372(2) . ?
As13 Tl1 2.9385(15) . ?
As13 K2 3.825(3) . ?
As14 As17 2.354(2) . ?
As14 K2 3.457(3) . ?
As14 K1 3.631(3) . ?
As15 As17 2.479(2) . ?
As15 As16 2.629(2) . ?
As15 Tl1 3.1469(16) . ?
As15 K1 3.861(3) . ?
As16 As17 2.456(2) . ?
As16 Tl1 3.1818(16) . ?
As17 K1 3.697(3) . ?
K1 O16 2.800(9) . ?
K1 O14 2.876(9) . ?
K1 O12 2.883(9) . ?
K1 O11 2.909(9) . ?
K1 O15 2.929(9) . ?
K1 O13 2.940(9) . ?
K2 O5A 2.80(3) . ?
K2 O3A 2.82(3) . ?
K2 O22 2.826(15) . ?
K2 O4A 2.82(3) . ?
K2 O24 2.841(16) . ?
K2 O6A 2.87(2) . ?
K2 O23 2.857(16) . ?
K2 O21 2.864(16) . ?
K2 O26 2.868(15) . ?
K2 O1A 2.90(3) . ?
K2 O25 2.961(15) . ?
K2 O2A 3.00(3) . ?
O11 C112 1.403(16) . ?
O11 C101 1.429(16) . ?
O12 C102 1.397(16) . ?
O12 C103 1.398(15) . ?
O13 C105 1.407(17) . ?
O13 C104 1.413(16) . ?
O14 C106 1.413(16) . ?
O14 C107 1.424(16) . ?
O15 C108 1.394(19) . ?
O15 C109 1.400(15) . ?
O16 C110 1.403(16) . ?
O16 C111 1.439(17) . ?
C101 C102 1.47(2) . ?
C101 H10A 0.9900 . ?
C101 H10B 0.9900 . ?
C102 H10C 0.9900 . ?
C102 H10D 0.9900 . ?
C103 C104 1.51(2) . ?
C103 H10E 0.9900 . ?
C103 H10F 0.9900 . ?
C104 H10G 0.9900 . ?
C104 H10H 0.9900 . ?
C105 C106 1.49(2) . ?
C105 H10I 0.9900 . ?
C105 H10J 0.9900 . ?
C106 H10K 0.9900 . ?
C106 H10L 0.9900 . ?
C107 C108 1.51(2) . ?
C107 H10M 0.9900 . ?
C107 H10N 0.9900 . ?
C108 H10O 0.9900 . ?
C108 H10P 0.9900 . ?
C109 C110 1.50(2) . ?
C109 H10Q 0.9900 . ?
C109 H10R 0.9900 . ?
C110 H11A 0.9900 . ?
C110 H11B 0.9900 . ?
C111 C112 1.48(2) . ?
C111 H11C 0.9900 . ?
C111 H11D 0.9900 . ?
C112 H11E 0.9900 . ?
C112 H11F 0.9900 . ?
O21 C212 1.41(2) . ?
O21 C201 1.41(2) . ?
O22 C202 1.37(2) . ?
O22 C203 1.39(2) . ?
O23 C205 1.40(2) . ?
O23 C204 1.41(2) . ?
O24 C207 1.39(2) . ?
O24 C206 1.40(2) . ?
O25 C208 1.39(2) . ?
O25 C209 1.40(2) . ?
O26 C210 1.38(2) . ?
O26 C211 1.43(2) . ?
C201 C202 1.45(3) . ?
C201 H20A 0.9900 . ?
C201 H20B 0.9900 . ?
C202 H20C 0.9900 . ?
C202 H20D 0.9900 . ?
C203 C204 1.50(2) . ?
C203 H20E 0.9900 . ?
C203 H20F 0.9900 . ?
C204 H20G 0.9900 . ?
C204 H20H 0.9900 . ?
C205 C206 1.47(2) . ?
C205 H20I 0.9900 . ?
C205 H20J 0.9900 . ?
C206 H20K 0.9900 . ?
C206 H20L 0.9900 . ?
C207 C208 1.51(3) . ?
C207 H20M 0.9900 . ?
C207 H20N 0.9900 . ?
C208 H20O 0.9900 . ?
C208 H20P 0.9900 . ?
C209 C210 1.49(3) . ?
C209 H20Q 0.9900 . ?
C209 H20R 0.9900 . ?
C210 H21A 0.9900 . ?
C210 H21B 0.9900 . ?
C211 C212 1.47(3) . ?
C211 H21C 0.9900 . ?
C211 H21D 0.9900 . ?
C212 H21E 0.9900 . ?
C212 H21F 0.9900 . ?
O1A C12A 1.39(2) . ?
O1A C1A 1.40(2) . ?
O2A C2A 1.37(2) . ?
O2A C3A 1.39(2) . ?
O3A C5A 1.39(2) . ?
O3A C4A 1.40(2) . ?
O4A C6A 1.40(2) . ?
O4A C7A 1.40(2) . ?
O5A C8A 1.39(2) . ?
O5A C9A 1.41(2) . ?
O6A C10A 1.38(2) . ?
O6A C11A 1.43(2) . ?
C1A C2A 1.44(3) . ?
C1A H1A1 0.9900 . ?
C1A H1A2 0.9900 . ?
C2A H2A1 0.9900 . ?
C2A H2A2 0.9900 . ?
C3A C4A 1.50(3) . ?
C3A H3A1 0.9900 . ?
C3A H3A2 0.9900 . ?
C4A H4A1 0.9900 . ?
C4A H4A2 0.9900 . ?
C5A C6A 1.48(3) . ?
C5A H5A1 0.9900 . ?
C5A H5A2 0.9900 . ?
C6A H6A1 0.9900 . ?
C6A H6A2 0.9900 . ?
C7A C8A 1.51(3) . ?
C7A H7A1 0.9900 . ?
C7A H7A2 0.9900 . ?
C8A H8A1 0.9900 . ?
C8A H8A2 0.9900 . ?
C9A C10A 1.49(3) . ?
C9A H9A1 0.9900 . ?
C9A H9A2 0.9900 . ?
C10A H10S 0.9900 . ?
C10A H10T 0.9900 . ?
C11A C12A 1.47(3) . ?
C11A H11G 0.9900 . ?
C11A H11H 0.9900 . ?
C12A H12A 0.9900 . ?
C12A H12B 0.9900 . ?
